data_4515917
loop_
_publ_author_name
'Yamada, Shigeyuki'
'Mitsuda, Akira'
'Miyano, Kazuya'
'Tanaka, Tsuyoshi'
'Morita, Masato'
'Agou, Tomohiro'
'Kubota, Toshio'
'Konno, Tsutomu'

_publ_section_title
;
 Development of Novel Solid-State Light-Emitting Materials Based on
 Pentafluorinated Tolane Fluorophores.
;
_journal_issue 8
_journal_name_full 'ACS omega'
_journal_page_first 9105
_journal_page_last 9113
_journal_paper_doi 10.1021/acsomega.8b01490
_journal_volume 3
_journal_year 2018
_chemical_formula_moiety 'C20 H17 F5 O'
_chemical_formula_sum 'C20 H17 F5 O'
_chemical_formula_weight 368.33
_space_group_crystal_system triclinic
_space_group_IT_number 2
_space_group_name_Hall '-P 1'
_space_group_name_H-M_alt 'P -1'
_atom_sites_solution_hydrogens geom
_audit_creation_method SHELXL-2016/6
_cell_angle_alpha 89.766(4)
_cell_angle_beta 87.758(3)
_cell_angle_gamma 83.160(4)
_cell_formula_units_Z 2
_cell_length_a 6.1612(3)
_cell_length_b 7.4665(4)
_cell_length_c 20.2688(8)
_cell_measurement_reflns_used 2450
_cell_measurement_temperature 293(2)
_cell_measurement_theta_max 30.19
_cell_measurement_theta_min 2.25
_cell_volume 925.07(8)
_computing_cell_refinement 'CrysAlisPro 1.171.38.41 (Rigaku OD, 2015)'
_computing_data_collection
;
Rigaku CrystalClear-SM Expert 2.0 r1
;
_computing_data_reduction 'CrysAlisPro 1.171.38.41 (Rigaku OD, 2015)'
_computing_molecular_graphics
;
Yadokari-XG 2014 (Wakita, Nemoto, et al., 2016)
;
_computing_publication_material
;
Yadokari-XG 2014 (Wakita, Nemoto, et al., 2016)
;
_computing_structure_refinement 'SHELXL-2016/6 (Sheldrick, 2016)'
_computing_structure_solution 'SHELXTL-2014/5 (Sheldrick, 2016)'
_diffrn_ambient_temperature 293(2)
_diffrn_measured_fraction_theta_full 0.977
_diffrn_measured_fraction_theta_max 0.978
_diffrn_measurement_device_type ccd
_diffrn_measurement_method \w
_diffrn_radiation_type MoK\a
_diffrn_radiation_wavelength 0.71073
_diffrn_reflns_av_R_equivalents 0.0314
_diffrn_reflns_av_unetI/netI 0.0207
_diffrn_reflns_Laue_measured_fraction_full 0.977
_diffrn_reflns_Laue_measured_fraction_max 0.978
_diffrn_reflns_limit_h_max 7
_diffrn_reflns_limit_h_min -7
_diffrn_reflns_limit_k_max 9
_diffrn_reflns_limit_k_min -9
_diffrn_reflns_limit_l_max 24
_diffrn_reflns_limit_l_min -24
_diffrn_reflns_number 12129
_diffrn_reflns_point_group_measured_fraction_full 0.977
_diffrn_reflns_point_group_measured_fraction_max 0.978
_diffrn_reflns_theta_full 25.242
_diffrn_reflns_theta_max 25.499
_diffrn_reflns_theta_min 2.748
_diffrn_source 'Rigaku VariMax Mo'
_exptl_absorpt_coefficient_mu 0.115
_exptl_absorpt_correction_T_max 0.993
_exptl_absorpt_correction_T_min 0.989
_exptl_absorpt_correction_type multi-scan
_exptl_absorpt_process_details
;
CrysAlisPro 1.171.38.41 (Rigaku Oxford Diffraction, 2015)
Empirical absorption correction using spherical harmonics,
 implemented in SCALE3 ABSPACK scaling algorithm.
;
_exptl_crystal_colour colourless
_exptl_crystal_density_diffrn 1.322
_exptl_crystal_description block
_exptl_crystal_F_000 380
_exptl_crystal_size_max 0.100
_exptl_crystal_size_mid 0.080
_exptl_crystal_size_min 0.060
_refine_diff_density_max 0.217
_refine_diff_density_min -0.131
_refine_diff_density_rms 0.025
_refine_ls_extinction_method none
_refine_ls_goodness_of_fit_ref 1.033
_refine_ls_hydrogen_treatment constr
_refine_ls_matrix_type full
_refine_ls_number_parameters 236
_refine_ls_number_reflns 3367
_refine_ls_number_restraints 0
_refine_ls_restrained_S_all 1.033
_refine_ls_R_factor_all 0.0695
_refine_ls_R_factor_gt 0.0531
_refine_ls_shift/su_max 0.000
_refine_ls_shift/su_mean 0.000
_refine_ls_structure_factor_coef Fsqd
_refine_ls_weighting_details 'w=1/[\s^2^(Fo^2^)+(0.0927P)^2^+0.0913P] where P=(Fo^2^+2Fc^2^)/3'
_refine_ls_weighting_scheme calc
_refine_ls_wR_factor_gt 0.1543
_refine_ls_wR_factor_ref 0.1709
_reflns_Friedel_coverage 0.000
_reflns_number_gt 2489
_reflns_number_total 3367
_reflns_threshold_expression 'I > 2\s(I)'
_cod_data_source_file ao8b01490_si_002.cif
_cod_data_source_block AA1
_cod_database_code 4515917
_shelx_shelxl_version_number 2016/6
_shelx_space_group_comment
;
The symmetry employed for this shelxl refinement is uniquely defined
by the following loop, which should always be used as a source of
symmetry information in preference to the above space-group names.
They are only intended as comments.
;
_shelx_estimated_absorpt_t_min 0.989
_shelx_estimated_absorpt_t_max 0.993
_oxdiff_exptl_absorpt_empirical_full_min 0.777
_oxdiff_exptl_absorpt_empirical_full_max 1.311
_oxdiff_exptl_absorpt_empirical_details
;
Empirical correction (ABSPACK) includes:
- Absorption correction using spherical harmonics
- Frame scaling
- Detector area scaling
;

loop_
_space_group_symop_operation_xyz
'x, y, z'
'-x, -y, -z'

loop_
_atom_site_label
_atom_site_type_symbol
_atom_site_fract_x
_atom_site_fract_y
_atom_site_fract_z
_atom_site_U_iso_or_equiv
_atom_site_adp_type
_atom_site_occupancy
_atom_site_site_symmetry_order
_atom_site_calc_flag
_atom_site_refinement_flags_posn
_atom_site_refinement_flags_adp
C1 C 0.5971(2) 0.78789(19) -0.09699(9) 0.0661(4) Uani 1 1 d . .
C2 C 0.4563(2) 0.8760(2) -0.14161(9) 0.0689(4) Uani 1 1 d . .
C3 C 0.5146(3) 0.8977(2) -0.20585(10) 0.0740(5) Uani 1 1 d . .
C4 C 0.7221(3) 0.8315(2) -0.22898(9) 0.0769(5) Uani 1 1 d . .
C5 C 0.8662(3) 0.7447(2) -0.18646(10) 0.0746(5) Uani 1 1 d . .
C6 C 0.8057(3) 0.7241(2) -0.12204(9) 0.0699(5) Uani 1 1 d . .
F1 F 0.25363(15) 0.94285(14) -0.12047(6) 0.0892(4) Uani 1 1 d . .
F2 F 0.37420(19) 0.98437(15) -0.24735(6) 0.1009(4) Uani 1 1 d . .
F3 F 0.7821(2) 0.85260(18) -0.29206(6) 0.1065(4) Uani 1 1 d . .
F4 F 1.06774(16) 0.67906(16) -0.20931(6) 0.0989(4) Uani 1 1 d . .
F5 F 0.94972(16) 0.63932(14) -0.08171(6) 0.0911(4) Uani 1 1 d . .
C7 C 0.5313(3) 0.7624(2) -0.03030(10) 0.0711(5) Uani 1 1 d . .
C8 C 0.4724(3) 0.7391(2) 0.02560(10) 0.0715(5) Uani 1 1 d . .
C9 C 0.4066(3) 0.71240(19) 0.09263(8) 0.0666(4) Uani 1 1 d . .
C10 C 0.5535(3) 0.6299(2) 0.13712(10) 0.0739(5) Uani 1 1 d . .
H1 H 0.695632 0.588749 0.122573 0.089 Uiso 1 1 calc R U
C11 C 0.4919(3) 0.6085(2) 0.20153(10) 0.0764(5) Uani 1 1 d . .
H2 H 0.592287 0.553648 0.230646 0.092 Uiso 1 1 calc R U
C12 C 0.2803(3) 0.6682(2) 0.22411(9) 0.0730(5) Uani 1 1 d . .
C13 C 0.1320(3) 0.7491(2) 0.18069(9) 0.0748(5) Uani 1 1 d . .
H3 H -0.010152 0.789401 0.195475 0.090 Uiso 1 1 calc R U
C14 C 0.1942(3) 0.7700(2) 0.11581(9) 0.0713(5) Uani 1 1 d . .
H4 H 0.092873 0.823556 0.086722 0.086 Uiso 1 1 calc R U
O1 O 0.2371(2) 0.6393(2) 0.28916(7) 0.0966(4) Uani 1 1 d . .
C15 C 0.0280(4) 0.7109(3) 0.31745(11) 0.1031(7) Uani 1 1 d . .
H5 H -0.087222 0.653874 0.297718 0.124 Uiso 1 1 calc R U
H6 H 0.001705 0.839751 0.309615 0.124 Uiso 1 1 calc R U
C16 C 0.0306(5) 0.6737(4) 0.38965(12) 0.1228(8) Uani 1 1 d . .
H7 H -0.114419 0.709938 0.408958 0.147 Uiso 1 1 calc R U
H8 H 0.063745 0.544694 0.396231 0.147 Uiso 1 1 calc R U
C17 C 0.1897(5) 0.7664(5) 0.42495(12) 0.1375(10) Uani 1 1 d . .
H9 H 0.154207 0.895796 0.420214 0.165 Uiso 1 1 calc R U
H10 H 0.334996 0.733037 0.405354 0.165 Uiso 1 1 calc R U
C18 C 0.1890(6) 0.7174(5) 0.49868(14) 0.1595(13) Uani 1 1 d . .
H11 H 0.045057 0.757818 0.517991 0.191 Uiso 1 1 calc R U
H12 H 0.211443 0.587006 0.502445 0.191 Uiso 1 1 calc R U
C19 C 0.3445(7) 0.7884(7) 0.53611(18) 0.1993(18) Uani 1 1 d . .
H13 H 0.319885 0.918862 0.532857 0.239 Uiso 1 1 calc R U
H14 H 0.487922 0.750240 0.515996 0.239 Uiso 1 1 calc R U
C20 C 0.3503(8) 0.7398(8) 0.60756(18) 0.220(2) Uani 1 1 d . .
H15 H 0.207953 0.771390 0.628131 0.330 Uiso 1 1 calc R U
H16 H 0.454468 0.804361 0.628549 0.330 Uiso 1 1 calc R U
H17 H 0.392236 0.612467 0.611973 0.330 Uiso 1 1 calc R U

loop_
_atom_site_aniso_label
_atom_site_aniso_U_11
_atom_site_aniso_U_22
_atom_site_aniso_U_33
_atom_site_aniso_U_23
_atom_site_aniso_U_13
_atom_site_aniso_U_12
C1 0.0558(9) 0.0475(7) 0.0949(12) -0.0056(7) -0.0065(8) -0.0041(6)
C2 0.0503(8) 0.0564(8) 0.0989(12) -0.0088(8) -0.0047(8) -0.0017(6)
C3 0.0620(10) 0.0620(9) 0.0981(13) -0.0010(8) -0.0180(9) -0.0027(7)
C4 0.0756(11) 0.0688(10) 0.0874(12) -0.0020(8) 0.0004(9) -0.0138(8)
C5 0.0509(9) 0.0648(9) 0.1068(14) -0.0083(8) 0.0005(8) -0.0029(7)
C6 0.0545(9) 0.0544(8) 0.1003(13) -0.0029(8) -0.0094(8) -0.0015(7)
F1 0.0541(6) 0.0876(7) 0.1213(9) -0.0095(6) -0.0036(5) 0.0113(5)
F2 0.0897(8) 0.1004(8) 0.1098(9) 0.0072(6) -0.0293(6) 0.0080(6)
F3 0.1045(9) 0.1188(9) 0.0957(8) 0.0035(7) 0.0076(7) -0.0155(7)
F4 0.0587(6) 0.1056(8) 0.1278(9) -0.0115(7) 0.0130(6) 0.0037(5)
F5 0.0650(6) 0.0850(7) 0.1191(8) 0.0049(6) -0.0189(5) 0.0126(5)
C7 0.0646(10) 0.0539(8) 0.0940(13) -0.0064(8) -0.0042(9) -0.0037(7)
C8 0.0634(10) 0.0510(8) 0.0994(13) -0.0079(8) -0.0076(9) -0.0021(7)
C9 0.0617(9) 0.0495(8) 0.0886(11) -0.0083(7) -0.0063(8) -0.0047(6)
C10 0.0540(9) 0.0616(9) 0.1045(13) -0.0106(8) -0.0094(8) 0.0015(7)
C11 0.0644(10) 0.0696(10) 0.0938(13) -0.0054(8) -0.0195(9) 0.0038(8)
C12 0.0671(10) 0.0646(9) 0.0871(12) -0.0048(8) -0.0106(8) -0.0046(8)
C13 0.0564(9) 0.0722(10) 0.0936(13) -0.0054(8) -0.0059(8) 0.0024(8)
C14 0.0584(9) 0.0629(9) 0.0909(12) -0.0022(8) -0.0119(8) 0.0035(7)
O1 0.0918(10) 0.1073(10) 0.0872(9) 0.0054(7) -0.0054(7) 0.0032(8)
C15 0.0867(14) 0.1233(17) 0.0990(15) -0.0001(12) 0.0035(11) -0.0136(12)
C16 0.122(2) 0.147(2) 0.0994(16) 0.0130(15) 0.0075(14) -0.0218(17)
C17 0.143(2) 0.175(3) 0.0970(17) -0.0045(16) -0.0011(16) -0.033(2)
C18 0.163(3) 0.209(3) 0.111(2) -0.009(2) -0.006(2) -0.040(3)
C19 0.190(4) 0.284(5) 0.133(3) -0.038(3) -0.012(3) -0.062(4)
C20 0.208(4) 0.335(7) 0.123(3) -0.038(3) -0.041(3) -0.046(4)

loop_
_atom_type_symbol
_atom_type_description
_atom_type_scat_dispersion_real
_atom_type_scat_dispersion_imag
_atom_type_scat_source
C C 0.0033 0.0016 'International Tables Vol C Tables 4.2.6.8 and 6.1.1.4'
H H 0.0000 0.0000 'International Tables Vol C Tables 4.2.6.8 and 6.1.1.4'
O O 0.0106 0.0060 'International Tables Vol C Tables 4.2.6.8 and 6.1.1.4'
F F 0.0171 0.0103 'International Tables Vol C Tables 4.2.6.8 and 6.1.1.4'

loop_
_geom_angle_atom_site_label_1
_geom_angle_atom_site_label_2
_geom_angle_atom_site_label_3
_geom_angle
C2 C1 C6 115.99(17)
C2 C1 C7 121.84(15)
C6 C1 C7 122.16(15)
F1 C2 C3 118.36(15)
F1 C2 C1 119.01(16)
C3 C2 C1 122.63(15)
F2 C3 C2 120.84(16)
F2 C3 C4 119.44(18)
C2 C3 C4 119.73(17)
F3 C4 C5 120.22(17)
F3 C4 C3 120.35(18)
C5 C4 C3 119.43(18)
F4 C5 C6 120.49(16)
F4 C5 C4 119.25(17)
C6 C5 C4 120.27(16)
F5 C6 C5 118.94(15)
F5 C6 C1 119.10(17)
C5 C6 C1 121.95(16)
C8 C7 C1 178.67(18)
C7 C8 C9 178.78(18)
C14 C9 C10 118.08(17)
C14 C9 C8 120.97(15)
C10 C9 C8 120.94(15)
C11 C10 C9 120.90(16)
C11 C10 H1 119.6
C9 C10 H1 119.6
C10 C11 C12 120.40(17)
C10 C11 H2 119.8
C12 C11 H2 119.8
O1 C12 C13 125.18(17)
O1 C12 C11 115.27(16)
C13 C12 C11 119.55(18)
C14 C13 C12 119.94(16)
C14 C13 H3 120.0
C12 C13 H3 120.0
C13 C14 C9 121.12(16)
C13 C14 H4 119.4
C9 C14 H4 119.4
C12 O1 C15 118.56(15)
O1 C15 C16 107.5(2)
O1 C15 H5 110.2
C16 C15 H5 110.2
O1 C15 H6 110.2
C16 C15 H6 110.2
H5 C15 H6 108.5
C17 C16 C15 114.2(2)
C17 C16 H7 108.7
C15 C16 H7 108.7
C17 C16 H8 108.7
C15 C16 H8 108.7
H7 C16 H8 107.6
C16 C17 C18 111.5(3)
C16 C17 H9 109.3
C18 C17 H9 109.3
C16 C17 H10 109.3
C18 C17 H10 109.3
H9 C17 H10 108.0
C19 C18 C17 116.3(3)
C19 C18 H11 108.2
C17 C18 H11 108.2
C19 C18 H12 108.2
C17 C18 H12 108.2
H11 C18 H12 107.4
C18 C19 C20 117.3(4)
C18 C19 H13 108.0
C20 C19 H13 108.0
C18 C19 H14 108.0
C20 C19 H14 108.0
H13 C19 H14 107.2
C19 C20 H15 109.5
C19 C20 H16 109.5
H15 C20 H16 109.5
C19 C20 H17 109.5
H15 C20 H17 109.5
H16 C20 H17 109.5

loop_
_geom_bond_atom_site_label_1
_geom_bond_atom_site_label_2
_geom_bond_distance
C1 C2 1.387(2)
C1 C6 1.393(2)
C1 C7 1.414(3)
C2 F1 1.3426(18)
C2 C3 1.351(3)
C3 F2 1.3394(19)
C3 C4 1.379(3)
C4 F3 1.331(2)
C4 C5 1.367(3)
C5 F4 1.3447(18)
C5 C6 1.357(3)
C6 F5 1.3324(19)
C7 C8 1.195(3)
C8 C9 1.423(3)
C9 C14 1.392(2)
C9 C10 1.392(2)
C10 C11 1.359(3)
C10 H1 0.9300
C11 C12 1.387(2)
C11 H2 0.9300
C12 O1 1.356(2)
C12 C13 1.379(2)
C13 C14 1.369(2)
C13 H3 0.9300
C14 H4 0.9300
O1 C15 1.434(3)
C15 C16 1.489(3)
C15 H5 0.9700
C15 H6 0.9700
C16 C17 1.474(4)
C16 H7 0.9700
C16 H8 0.9700
C17 C18 1.537(4)
C17 H9 0.9700
C17 H10 0.9700
C18 C19 1.399(4)
C18 H11 0.9700
C18 H12 0.9700
C19 C20 1.492(5)
C19 H13 0.9700
C19 H14 0.9700
C20 H15 0.9600
C20 H16 0.9600
C20 H17 0.9600

loop_
_geom_torsion_atom_site_label_1
_geom_torsion_atom_site_label_2
_geom_torsion_atom_site_label_3
_geom_torsion_atom_site_label_4
_geom_torsion
C6 C1 C2 F1 -179.17(13)
C7 C1 C2 F1 1.6(2)
C6 C1 C2 C3 0.8(2)
C7 C1 C2 C3 -178.34(14)
F1 C2 C3 F2 0.3(2)
C1 C2 C3 F2 -179.69(14)
F1 C2 C3 C4 179.61(14)
C1 C2 C3 C4 -0.4(3)
F2 C3 C4 F3 -0.4(2)
C2 C3 C4 F3 -179.68(14)
F2 C3 C4 C5 179.30(14)
C2 C3 C4 C5 0.0(3)
F3 C4 C5 F4 -0.9(2)
C3 C4 C5 F4 179.46(14)
F3 C4 C5 C6 179.58(14)
C3 C4 C5 C6 -0.1(3)
F4 C5 C6 F5 0.6(2)
C4 C5 C6 F5 -179.83(14)
F4 C5 C6 C1 -178.96(13)
C4 C5 C6 C1 0.6(3)
C2 C1 C6 F5 179.49(13)
C7 C1 C6 F5 -1.3(2)
C2 C1 C6 C5 -0.9(2)
C7 C1 C6 C5 178.25(14)
C14 C9 C10 C11 -0.9(2)
C8 C9 C10 C11 178.33(14)
C9 C10 C11 C12 0.3(3)
C10 C11 C12 O1 179.80(15)
C10 C11 C12 C13 0.1(3)
O1 C12 C13 C14 -179.60(15)
C11 C12 C13 C14 0.0(3)
C12 C13 C14 C9 -0.7(3)
C10 C9 C14 C13 1.1(2)
C8 C9 C14 C13 -178.16(14)
C13 C12 O1 C15 -5.7(3)
C11 C12 O1 C15 174.69(17)
C12 O1 C15 C16 -175.36(18)
O1 C15 C16 C17 64.3(3)
C15 C16 C17 C18 -178.2(3)
C16 C17 C18 C19 175.8(4)
C17 C18 C19 C20 -178.8(4)
